data_4125068
loop_
_publ_author_name
'Wang, Tongdao'
'Kehr, Gerald'
'Liu, Lei'
'Grimme, Stefan'
'Daniliuc, Constantin G.'
'Erker, Gerhard'

_publ_section_title
;
 Selective Oxidation of an Active Intramolecular Amine/Borane Frustrated
 Lewis Pair with Dioxygen.
;
_journal_issue 13
_journal_name_full 'Journal of the American Chemical Society'
_journal_page_first 4302
_journal_page_last 4305
_journal_paper_doi 10.1021/jacs.6b00325
_journal_volume 138
_journal_year 2016
_chemical_formula_sum 'C48 H48 B2 F20 N2 O2'
_chemical_formula_weight 1086.50
_space_group_crystal_system monoclinic
_space_group_IT_number 14
_space_group_name_Hall '-P 2yn'
_space_group_name_H-M_alt 'P 1 21/n 1'
_symmetry_space_group_name_Hall '-P 2yn'
_symmetry_space_group_name_H-M 'P 1 21/n 1'
_atom_sites_solution_hydrogens geom
_cell_angle_alpha 90
_cell_angle_beta 104.1350(10)
_cell_angle_gamma 90
_cell_formula_units_Z 4
_cell_length_a 12.6330(4)
_cell_length_b 22.0052(7)
_cell_length_c 17.6449(5)
_cell_measurement_reflns_used 9695
_cell_measurement_temperature 100.(2)
_cell_measurement_theta_max 27.5012
_cell_measurement_theta_min 2.4503
_cell_volume 4756.6(3)
_computing_cell_refinement 'SAINT V8.34A (Bruker AXS Inc., 2013)'
_computing_data_collection
;
APEX2 v.2014.1-1 (Bruker AXS Inc., 2014)

;
_computing_data_reduction 'SAINT V8.34A (Bruker AXS Inc., 2013)'
_computing_molecular_graphics 'XP (Sheldrick, 2014)'
_computing_publication_material 'SHELXL-2014 (Sheldrick, 2014)'
_computing_structure_refinement 'SHELXL-2014/7 (Sheldrick, 2014)'
_computing_structure_solution 'SHELXL-2014 (Sheldrick, 2014)'
_diffrn_ambient_temperature 100.(2)
_diffrn_detector_area_resol_mean 10.4167
_diffrn_measured_fraction_theta_full 0.996
_diffrn_measured_fraction_theta_max 0.996
_diffrn_measurement_device_type 'Bruker D8 Venture PHOTON 100 CMOS'
_diffrn_measurement_method 'omega and phi scans'
_diffrn_radiation_monochromator 'MX mirror'
_diffrn_radiation_type 'Mo K\a'
_diffrn_radiation_wavelength 0.71073
_diffrn_reflns_av_R_equivalents 0.0539
_diffrn_reflns_av_unetI/netI 0.0227
_diffrn_reflns_limit_h_max 16
_diffrn_reflns_limit_h_min -16
_diffrn_reflns_limit_k_max 28
_diffrn_reflns_limit_k_min -28
_diffrn_reflns_limit_l_max 22
_diffrn_reflns_limit_l_min -22
_diffrn_reflns_number 159533
_diffrn_reflns_theta_full 27.58
_diffrn_reflns_theta_max 27.58
_diffrn_reflns_theta_min 2.20
_diffrn_source 'Mo ImS'
_diffrn_source_type 'micro focus tube'
_exptl_absorpt_coefficient_mu 0.145
_exptl_absorpt_correction_T_max 0.98
_exptl_absorpt_correction_T_min 0.93
_exptl_absorpt_correction_type multi-scan
_exptl_absorpt_process_details
;
Bruker AXS (2014). SADABS, Version 2014/2, Bruker AXS Inc., Madison, Wisconsin,
USA.
;
_exptl_crystal_colour colourless
_exptl_crystal_density_diffrn 1.517
_exptl_crystal_density_method 'not measured'
_exptl_crystal_description prism
_exptl_crystal_F_000 2224
_exptl_crystal_size_max 0.263
_exptl_crystal_size_mid 0.204
_exptl_crystal_size_min 0.140
_refine_diff_density_max 0.340
_refine_diff_density_min -0.233
_refine_ls_extinction_method none
_refine_ls_goodness_of_fit_ref 1.028
_refine_ls_hydrogen_treatment constr
_refine_ls_matrix_type full
_refine_ls_number_parameters 694
_refine_ls_number_reflns 10967
_refine_ls_number_restraints 45
_refine_ls_restrained_S_all 1.029
_refine_ls_R_factor_all 0.0556
_refine_ls_R_factor_gt 0.0378
_refine_ls_shift/su_max 0.001
_refine_ls_shift/su_mean 0.000
_refine_ls_structure_factor_coef Fsqd
_refine_ls_weighting_details 'w=1/[\s^2^(Fo^2^)+(0.0327P)^2^+3.2073P] where P=(Fo^2^+2Fc^2^)/3'
_refine_ls_weighting_scheme calc
_refine_ls_wR_factor_gt 0.0808
_refine_ls_wR_factor_ref 0.0895
_reflns_number_gt 8699
_reflns_number_total 10967
_reflns_threshold_expression 'I > 2\s(I)'
_cod_data_source_file ja6b00325_si_002.cif
_cod_data_source_block erk8129
_cod_database_code 4125068

loop_
_space_group_symop_operation_xyz
'x, y, z'
'-x+1/2, y+1/2, -z+1/2'
'-x, -y, -z'
'x-1/2, -y-1/2, z-1/2'

loop_
_atom_site_type_symbol
_atom_site_label
_atom_site_fract_x
_atom_site_fract_y
_atom_site_fract_z
_atom_site_U_iso_or_equiv
_atom_site_adp_type
_atom_site_calc_flag
_atom_site_refinement_flags_adp
_atom_site_refinement_flags_occupancy
_atom_site_refinement_flags_posn
_atom_site_occupancy
_atom_site_disorder_assembly
_atom_site_disorder_group
B B1 0.32139(12) 0.71429(7) 0.53829(9) 0.0117(3) Uani d . . . 1.0 . .
C C1 0.28439(11) 0.66689(6) 0.74861(8) 0.0137(3) Uani d . . . 1.0 . .
H H1A 0.3105 0.7045 0.778 0.016 Uiso calc U . R 1.0 . .
H H1B 0.2037 0.6686 0.7327 0.016 Uiso calc U . R 1.0 . .
N N1 0.31763(9) 0.61417(5) 0.80068(6) 0.0125(2) Uani d . . . 1.0 . .
O O1 0.43881(8) 0.69428(4) 0.54448(5) 0.01267(19) Uani d . . . 1.0 . .
B B2 0.53194(13) 0.72179(7) 0.57335(9) 0.0134(3) Uani d . . . 1.0 . .
C C2 0.32821(12) 0.66509(6) 0.67531(8) 0.0154(3) Uani d . . . 1.0 . .
H H2A 0.2971 0.6294 0.6435 0.019 Uiso calc U . R 1.0 . .
H H2B 0.4085 0.66 0.6909 0.019 Uiso calc U . R 1.0 . .
C C3 0.30085(11) 0.72266(6) 0.62515(8) 0.0134(3) Uani d . . . 1.0 . .
H H3A 0.3463 0.7567 0.6519 0.016 Uiso calc U . R 1.0 . .
H H3B 0.2234 0.7335 0.6203 0.016 Uiso calc U . R 1.0 . .
N N2 0.48756(10) 0.39280(5) 0.71403(7) 0.0137(2) Uani d . . . 1.0 . .
C C4 0.53760(13) 0.40117(7) 0.64426(9) 0.0218(3) Uani d . . D 1.0 . .
H H4A 0.618 0.3972 0.6613 0.026 Uiso calc U P R 0.406(12) A 1
H H4B 0.5097 0.3696 0.6045 0.026 Uiso calc U P R 0.406(12) A 1
H H4C 0.6177 0.4067 0.6617 0.026 Uiso calc U P R 0.594(12) A 2
H H4D 0.5219 0.3657 0.6087 0.026 Uiso calc U P R 0.594(12) A 2
O O2 0.42518(9) 0.44744(4) 0.71870(6) 0.0191(2) Uani d . . D 1.0 . .
C C5 0.5075(10) 0.4632(5) 0.6100(6) 0.022(2) Uani d U P D 0.406(12) A 1
H H5A 0.4827 0.4611 0.5524 0.026 Uiso calc U P R 0.406(12) A 1
H H5B 0.5705 0.4912 0.6243 0.026 Uiso calc U P R 0.406(12) A 1
C C6 0.4146(6) 0.4843(3) 0.6458(4) 0.0208(13) Uani d U P D 0.406(12) A 1
H H6A 0.4217 0.5282 0.6584 0.025 Uiso calc U P R 0.406(12) A 1
H H6B 0.3429 0.4771 0.609 0.025 Uiso calc U P R 0.406(12) A 1
C C5A 0.4828(8) 0.4583(3) 0.6040(5) 0.0309(18) Uani d U P D 0.594(12) A 2
H H5C 0.4161 0.4481 0.5633 0.037 Uiso calc U P R 0.594(12) A 2
H H5D 0.5331 0.4816 0.5798 0.037 Uiso calc U P R 0.594(12) A 2
C C6A 0.4548(6) 0.4941(2) 0.6709(4) 0.0314(12) Uani d U P D 0.594(12) A 2
H H6C 0.5186 0.5175 0.7003 0.038 Uiso calc U P R 0.594(12) A 2
H H6D 0.3932 0.5223 0.6511 0.038 Uiso calc U P R 0.594(12) A 2
C C11 0.39971(12) 0.62998(6) 0.87394(8) 0.0153(3) Uani d . . . 1.0 . .
C C12 0.43903(13) 0.57151(7) 0.91962(8) 0.0209(3) Uani d . . . 1.0 . .
H H12A 0.4829 0.5477 0.8907 0.025 Uiso calc U . R 1.0 . .
H H12B 0.4872 0.5825 0.9709 0.025 Uiso calc U . R 1.0 . .
C C13 0.34691(14) 0.53210(7) 0.93282(9) 0.0257(3) Uani d . . . 1.0 . .
H H13A 0.3053 0.5542 0.965 0.031 Uiso calc U . R 1.0 . .
H H13B 0.3768 0.4945 0.9608 0.031 Uiso calc U . R 1.0 . .
C C14 0.27257(13) 0.51632(7) 0.85394(9) 0.0224(3) Uani d . . . 1.0 . .
H H14A 0.2111 0.4915 0.8623 0.027 Uiso calc U . R 1.0 . .
H H14B 0.3139 0.4913 0.8244 0.027 Uiso calc U . R 1.0 . .
C C15 0.22625(12) 0.57230(6) 0.80440(8) 0.0166(3) Uani d . . . 1.0 . .
C C16 0.49928(12) 0.65791(7) 0.85218(9) 0.0215(3) Uani d . . . 1.0 . .
H H16A 0.525 0.6305 0.8167 0.032 Uiso calc U . R 1.0 . .
H H16B 0.5576 0.6641 0.8996 0.032 Uiso calc U . R 1.0 . .
H H16C 0.479 0.6971 0.8262 0.032 Uiso calc U . R 1.0 . .
C C17 0.35968(14) 0.67524(7) 0.92787(8) 0.0222(3) Uani d . . . 1.0 . .
H H17A 0.3266 0.7106 0.8974 0.033 Uiso calc U . R 1.0 . .
H H17B 0.4217 0.6884 0.9697 0.033 Uiso calc U . R 1.0 . .
H H17C 0.3053 0.6554 0.9507 0.033 Uiso calc U . R 1.0 . .
C C18 0.17565(13) 0.54879(7) 0.72148(9) 0.0225(3) Uani d . . . 1.0 . .
H H18A 0.1432 0.5828 0.6879 0.034 Uiso calc U . R 1.0 . .
H H18B 0.119 0.5188 0.7233 0.034 Uiso calc U . R 1.0 . .
H H18C 0.2325 0.5298 0.7003 0.034 Uiso calc U . R 1.0 . .
C C19 0.13401(13) 0.60089(7) 0.83642(10) 0.0235(3) Uani d . . . 1.0 . .
H H19A 0.1621 0.6109 0.8918 0.035 Uiso calc U . R 1.0 . .
H H19B 0.0736 0.5719 0.8306 0.035 Uiso calc U . R 1.0 . .
H H19C 0.1078 0.638 0.8071 0.035 Uiso calc U . R 1.0 . .
C C21 0.57589(12) 0.39091(7) 0.79445(8) 0.0178(3) Uani d . . . 1.0 . .
C C22 0.51478(14) 0.38607(8) 0.85923(9) 0.0279(4) Uani d . . . 1.0 . .
H H22A 0.5689 0.3811 0.9099 0.033 Uiso calc U . R 1.0 . .
H H22B 0.4755 0.4247 0.8614 0.033 Uiso calc U . R 1.0 . .
C C23 0.43402(15) 0.33452(8) 0.84961(11) 0.0333(4) Uani d . . . 1.0 . .
H H23A 0.3969 0.3353 0.893 0.04 Uiso calc U . R 1.0 . .
H H23B 0.473 0.2953 0.8517 0.04 Uiso calc U . R 1.0 . .
C C24 0.35003(13) 0.34006(7) 0.77218(10) 0.0271(4) Uani d . . . 1.0 . .
H H24A 0.3081 0.378 0.7724 0.033 Uiso calc U . R 1.0 . .
H H24B 0.2982 0.3057 0.7671 0.033 Uiso calc U . R 1.0 . .
C C25 0.39885(12) 0.34053(7) 0.70087(9) 0.0213(3) Uani d . . . 1.0 . .
C C26 0.65495(12) 0.33791(7) 0.79704(9) 0.0226(3) Uani d . . . 1.0 . .
H H26A 0.7177 0.3429 0.8419 0.034 Uiso calc U . R 1.0 . .
H H26B 0.6801 0.3373 0.7487 0.034 Uiso calc U . R 1.0 . .
H H26C 0.6177 0.2996 0.8022 0.034 Uiso calc U . R 1.0 . .
C C27 0.64053(15) 0.45021(8) 0.80496(12) 0.0377(4) Uani d . . . 1.0 . .
H H27A 0.5902 0.4846 0.8011 0.057 Uiso calc U . R 1.0 . .
H H27B 0.6807 0.4536 0.7641 0.057 Uiso calc U . R 1.0 . .
H H27C 0.6922 0.4505 0.8564 0.057 Uiso calc U . R 1.0 . .
C C28 0.44856(14) 0.27864(7) 0.68870(11) 0.0305(4) Uani d . . . 1.0 . .
H H28A 0.4902 0.2629 0.7392 0.046 Uiso calc U . R 1.0 . .
H H28B 0.4972 0.2835 0.6535 0.046 Uiso calc U . R 1.0 . .
H H28C 0.39 0.2501 0.6657 0.046 Uiso calc U . R 1.0 . .
C C29 0.31030(15) 0.35597(9) 0.62780(12) 0.0401(5) Uani d . . . 1.0 . .
H H29A 0.2517 0.3258 0.6206 0.06 Uiso calc U . R 1.0 . .
H H29B 0.3416 0.3557 0.5822 0.06 Uiso calc U . R 1.0 . .
H H29C 0.2807 0.3964 0.6336 0.06 Uiso calc U . R 1.0 . .
C C31 0.23698(11) 0.65946(6) 0.49759(7) 0.0126(3) Uani d . . . 1.0 . .
C C32 0.26161(11) 0.59823(6) 0.49453(8) 0.0137(3) Uani d . . . 1.0 . .
F F32 0.36677(7) 0.57854(4) 0.51626(5) 0.01940(18) Uani d . . . 1.0 . .
C C33 0.18465(13) 0.55270(6) 0.47243(8) 0.0185(3) Uani d . . . 1.0 . .
F F33 0.21587(8) 0.49384(4) 0.47576(5) 0.0276(2) Uani d . . . 1.0 . .
C C34 0.07564(13) 0.56743(7) 0.44872(9) 0.0233(3) Uani d . . . 1.0 . .
F F34 -0.00053(8) 0.52433(5) 0.42487(6) 0.0357(2) Uani d . . . 1.0 . .
C C35 0.04618(12) 0.62751(7) 0.44935(9) 0.0233(3) Uani d . . . 1.0 . .
F F35 -0.05992(8) 0.64304(5) 0.42594(7) 0.0397(3) Uani d . . . 1.0 . .
C C36 0.12540(12) 0.67117(7) 0.47419(8) 0.0179(3) Uani d . . . 1.0 . .
F F36 0.08885(7) 0.72893(4) 0.47610(6) 0.0261(2) Uani d . . . 1.0 . .
C C41 0.30069(11) 0.77459(6) 0.48026(8) 0.0129(3) Uani d . . . 1.0 . .
C C42 0.30026(11) 0.76755(6) 0.40197(8) 0.0145(3) Uani d . . . 1.0 . .
F F42 0.31193(7) 0.71107(4) 0.37384(5) 0.02045(19) Uani d . . . 1.0 . .
C C43 0.29070(12) 0.81424(7) 0.34863(8) 0.0184(3) Uani d . . . 1.0 . .
F F43 0.29208(8) 0.80316(4) 0.27370(5) 0.0284(2) Uani d . . . 1.0 . .
C C44 0.28109(13) 0.87300(7) 0.37300(9) 0.0206(3) Uani d . . . 1.0 . .
F F44 0.27088(9) 0.91944(4) 0.32238(6) 0.0325(2) Uani d . . . 1.0 . .
C C45 0.28086(12) 0.88334(6) 0.44999(9) 0.0185(3) Uani d . . . 1.0 . .
F F45 0.27166(9) 0.94054(4) 0.47452(6) 0.0297(2) Uani d . . . 1.0 . .
C C46 0.28981(11) 0.83471(6) 0.50113(8) 0.0148(3) Uani d . . . 1.0 . .
F F46 0.28973(7) 0.84966(4) 0.57565(5) 0.02026(19) Uani d . . . 1.0 . .
C C51 0.54359(11) 0.79219(6) 0.59861(8) 0.0150(3) Uani d . . . 1.0 . .
C C52 0.54531(12) 0.83833(7) 0.54555(9) 0.0181(3) Uani d . . . 1.0 . .
F F52 0.53762(7) 0.82389(4) 0.47002(5) 0.02365(19) Uani d . . . 1.0 . .
C C53 0.55369(13) 0.89908(7) 0.56551(10) 0.0248(3) Uani d . . . 1.0 . .
F F53 0.55489(9) 0.94194(4) 0.51170(7) 0.0388(3) Uani d . . . 1.0 . .
C C54 0.56113(13) 0.91529(7) 0.64223(11) 0.0295(4) Uani d . . . 1.0 . .
F F54 0.56964(10) 0.97395(5) 0.66308(8) 0.0466(3) Uani d . . . 1.0 . .
C C55 0.56151(13) 0.87100(8) 0.69739(10) 0.0270(4) Uani d . . . 1.0 . .
F F55 0.57176(10) 0.88660(5) 0.77243(6) 0.0455(3) Uani d . . . 1.0 . .
C C56 0.55392(12) 0.81062(7) 0.67500(9) 0.0197(3) Uani d . . . 1.0 . .
F F56 0.55684(8) 0.76827(4) 0.73084(5) 0.0276(2) Uani d . . . 1.0 . .
C C61 0.64281(11) 0.68361(6) 0.58796(8) 0.0138(3) Uani d . . . 1.0 . .
C C62 0.65104(12) 0.62590(6) 0.62087(8) 0.0162(3) Uani d . . . 1.0 . .
F F62 0.56314(7) 0.60053(4) 0.63859(6) 0.0268(2) Uani d . . . 1.0 . .
C C63 0.74646(13) 0.59270(7) 0.63933(8) 0.0191(3) Uani d . . . 1.0 . .
F F63 0.74896(8) 0.53711(4) 0.67098(5) 0.0288(2) Uani d . . . 1.0 . .
C C64 0.84001(12) 0.61741(7) 0.62527(9) 0.0219(3) Uani d . . . 1.0 . .
F F64 0.93351(8) 0.58633(5) 0.64362(7) 0.0367(3) Uani d . . . 1.0 . .
C C65 0.83668(12) 0.67443(7) 0.59284(9) 0.0216(3) Uani d . . . 1.0 . .
F F65 0.92787(8) 0.69884(5) 0.57935(7) 0.0366(3) Uani d . . . 1.0 . .
C C66 0.73943(12) 0.70607(6) 0.57482(8) 0.0161(3) Uani d . . . 1.0 . .
F F66 0.74012(7) 0.76128(4) 0.54146(5) 0.0233(2) Uani d . . . 1.0 . .

loop_
_atom_site_aniso_label
_atom_site_aniso_U_11
_atom_site_aniso_U_22
_atom_site_aniso_U_33
_atom_site_aniso_U_12
_atom_site_aniso_U_13
_atom_site_aniso_U_23
B1 0.0107(7) 0.0112(7) 0.0132(7) 0.0019(6) 0.0030(6) 0.0023(5)
C1 0.0152(7) 0.0137(7) 0.0126(6) 0.0028(5) 0.0043(5) 0.0019(5)
N1 0.0130(6) 0.0128(6) 0.0118(5) 0.0007(4) 0.0030(4) 0.0016(4)
O1 0.0119(5) 0.0120(5) 0.0144(5) 0.0010(4) 0.0039(4) 0.0016(4)
B2 0.0146(8) 0.0148(7) 0.0116(7) 0.0001(6) 0.0050(6) 0.0025(6)
C2 0.0179(7) 0.0166(7) 0.0126(6) 0.0041(6) 0.0054(5) 0.0024(5)
C3 0.0137(7) 0.0137(6) 0.0132(6) 0.0012(5) 0.0039(5) 0.0016(5)
N2 0.0154(6) 0.0103(5) 0.0162(6) 0.0026(4) 0.0054(5) 0.0008(4)
C4 0.0269(8) 0.0241(8) 0.0178(7) 0.0084(6) 0.0124(6) 0.0053(6)
O2 0.0252(6) 0.0119(5) 0.0240(5) 0.0082(4) 0.0135(4) 0.0053(4)
C5 0.024(4) 0.025(3) 0.020(3) 0.007(2) 0.014(3) 0.004(2)
C6 0.023(3) 0.020(2) 0.020(3) 0.006(2) 0.006(2) 0.0123(19)
C5A 0.036(4) 0.026(2) 0.037(3) 0.009(2) 0.022(2) 0.017(2)
C6A 0.043(3) 0.0235(19) 0.036(3) 0.0165(18) 0.026(2) 0.0163(17)
C11 0.0178(7) 0.0171(7) 0.0102(6) 0.0020(6) 0.0017(5) -0.0007(5)
C12 0.0237(8) 0.0238(8) 0.0136(7) 0.0075(6) 0.0016(6) 0.0031(6)
C13 0.0340(9) 0.0219(8) 0.0233(8) 0.0075(7) 0.0111(7) 0.0109(6)
C14 0.0247(8) 0.0150(7) 0.0299(8) 0.0016(6) 0.0110(7) 0.0046(6)
C15 0.0149(7) 0.0158(7) 0.0206(7) 0.0008(5) 0.0075(6) 0.0013(5)
C16 0.0180(8) 0.0253(8) 0.0188(7) -0.0026(6) -0.0003(6) -0.0007(6)
C17 0.0310(9) 0.0207(8) 0.0140(7) 0.0037(6) 0.0040(6) -0.0022(6)
C18 0.0167(8) 0.0229(8) 0.0265(8) -0.0020(6) 0.0024(6) -0.0054(6)
C19 0.0197(8) 0.0226(8) 0.0324(8) 0.0013(6) 0.0145(7) 0.0024(6)
C21 0.0153(7) 0.0230(8) 0.0141(7) -0.0015(6) 0.0014(5) -0.0037(6)
C22 0.0257(9) 0.0435(10) 0.0154(7) 0.0090(7) 0.0067(6) 0.0009(7)
C23 0.0331(10) 0.0367(10) 0.0372(10) 0.0115(8) 0.0225(8) 0.0196(8)
C24 0.0175(8) 0.0191(8) 0.0487(10) -0.0022(6) 0.0156(7) 0.0051(7)
C25 0.0141(7) 0.0168(7) 0.0311(8) -0.0039(6) 0.0019(6) -0.0031(6)
C26 0.0152(7) 0.0325(9) 0.0189(7) 0.0049(6) 0.0019(6) 0.0024(6)
C27 0.0252(9) 0.0314(10) 0.0547(12) -0.0099(7) 0.0063(8) -0.0181(9)
C28 0.0261(9) 0.0161(8) 0.0484(11) -0.0052(7) 0.0072(8) -0.0097(7)
C29 0.0225(9) 0.0438(11) 0.0440(11) 0.0032(8) -0.0113(8) -0.0109(9)
C31 0.0149(7) 0.0149(7) 0.0083(6) 0.0004(5) 0.0035(5) 0.0018(5)
C32 0.0134(7) 0.0173(7) 0.0102(6) 0.0023(5) 0.0024(5) 0.0009(5)
F32 0.0172(4) 0.0149(4) 0.0252(4) 0.0046(3) 0.0035(3) -0.0005(3)
C33 0.0257(8) 0.0144(7) 0.0148(7) -0.0001(6) 0.0036(6) -0.0019(5)
F33 0.0369(6) 0.0123(4) 0.0317(5) -0.0020(4) 0.0047(4) -0.0060(4)
C34 0.0219(8) 0.0247(8) 0.0214(7) -0.0106(6) 0.0017(6) -0.0063(6)
F34 0.0288(5) 0.0309(5) 0.0431(6) -0.0158(4) 0.0008(5) -0.0117(5)
C35 0.0113(7) 0.0292(8) 0.0261(8) -0.0011(6) -0.0015(6) -0.0010(7)
F35 0.0118(5) 0.0409(6) 0.0594(7) -0.0009(4) -0.0048(5) -0.0057(5)
C36 0.0161(7) 0.0158(7) 0.0207(7) 0.0027(6) 0.0023(6) 0.0021(6)
F36 0.0152(4) 0.0181(4) 0.0425(6) 0.0059(3) 0.0024(4) 0.0032(4)
C41 0.0108(6) 0.0136(7) 0.0143(6) 0.0013(5) 0.0032(5) 0.0022(5)
C42 0.0157(7) 0.0118(6) 0.0169(7) 0.0027(5) 0.0056(5) 0.0002(5)
F42 0.0341(5) 0.0141(4) 0.0157(4) 0.0046(4) 0.0108(4) -0.0004(3)
C43 0.0214(8) 0.0214(8) 0.0130(6) 0.0044(6) 0.0052(6) 0.0046(5)
F43 0.0459(6) 0.0273(5) 0.0139(4) 0.0062(4) 0.0111(4) 0.0062(4)
C44 0.0236(8) 0.0169(7) 0.0220(7) 0.0042(6) 0.0071(6) 0.0109(6)
F44 0.0507(7) 0.0191(5) 0.0296(5) 0.0083(4) 0.0135(5) 0.0151(4)
C45 0.0199(8) 0.0103(7) 0.0264(8) 0.0033(5) 0.0077(6) 0.0008(6)
F45 0.0457(6) 0.0109(4) 0.0354(5) 0.0054(4) 0.0159(5) 0.0010(4)
C46 0.0137(7) 0.0165(7) 0.0149(6) 0.0020(5) 0.0053(5) -0.0004(5)
F46 0.0291(5) 0.0163(4) 0.0176(4) 0.0018(4) 0.0099(4) -0.0028(3)
C51 0.0097(6) 0.0147(7) 0.0209(7) -0.0010(5) 0.0045(5) -0.0015(5)
C52 0.0141(7) 0.0171(7) 0.0233(7) 0.0003(6) 0.0053(6) 0.0003(6)
F52 0.0274(5) 0.0233(5) 0.0215(4) -0.0011(4) 0.0083(4) 0.0057(4)
C53 0.0182(8) 0.0146(7) 0.0421(9) -0.0001(6) 0.0082(7) 0.0046(7)
F53 0.0425(6) 0.0158(5) 0.0602(7) 0.0010(4) 0.0165(5) 0.0135(5)
C54 0.0213(8) 0.0147(8) 0.0527(11) -0.0019(6) 0.0095(8) -0.0114(7)
F54 0.0456(7) 0.0178(5) 0.0780(9) -0.0040(5) 0.0182(6) -0.0198(5)
C55 0.0224(8) 0.0299(9) 0.0295(8) -0.0039(7) 0.0080(7) -0.0155(7)
F55 0.0550(7) 0.0469(7) 0.0364(6) -0.0090(6) 0.0144(5) -0.0268(5)
C56 0.0155(7) 0.0214(8) 0.0227(7) -0.0023(6) 0.0056(6) -0.0017(6)
F56 0.0318(5) 0.0338(5) 0.0172(4) -0.0053(4) 0.0058(4) 0.0010(4)
C61 0.0134(7) 0.0153(7) 0.0127(6) -0.0003(5) 0.0033(5) -0.0018(5)
C62 0.0158(7) 0.0177(7) 0.0162(7) -0.0001(6) 0.0060(5) 0.0000(5)
F62 0.0229(5) 0.0197(5) 0.0433(6) 0.0027(4) 0.0185(4) 0.0116(4)
C63 0.0235(8) 0.0156(7) 0.0165(7) 0.0051(6) 0.0019(6) -0.0011(5)
F63 0.0374(6) 0.0214(5) 0.0277(5) 0.0134(4) 0.0082(4) 0.0073(4)
C64 0.0116(7) 0.0250(8) 0.0259(8) 0.0069(6) -0.0018(6) -0.0111(6)
F64 0.0155(5) 0.0347(6) 0.0543(7) 0.0113(4) -0.0020(4) -0.0113(5)
C65 0.0113(7) 0.0252(8) 0.0290(8) -0.0054(6) 0.0065(6) -0.0124(6)
F65 0.0151(5) 0.0328(6) 0.0666(7) -0.0081(4) 0.0191(5) -0.0156(5)
C66 0.0171(7) 0.0150(7) 0.0169(7) -0.0033(5) 0.0055(6) -0.0050(5)
F66 0.0242(5) 0.0172(4) 0.0332(5) -0.0046(4) 0.0161(4) 0.0003(4)

loop_
_atom_type_symbol
_atom_type_description
_atom_type_scat_dispersion_real
_atom_type_scat_dispersion_imag
_atom_type_scat_source
C C 0.0033 0.0016 'International Tables Vol C Tables 4.2.6.8 and 6.1.1.4'
H H 0.0000 0.0000 'International Tables Vol C Tables 4.2.6.8 and 6.1.1.4'
B B 0.0013 0.0007 'International Tables Vol C Tables 4.2.6.8 and 6.1.1.4'
N N 0.0061 0.0033 'International Tables Vol C Tables 4.2.6.8 and 6.1.1.4'
O O 0.0106 0.0060 'International Tables Vol C Tables 4.2.6.8 and 6.1.1.4'
F F 0.0171 0.0103 'International Tables Vol C Tables 4.2.6.8 and 6.1.1.4'

loop_
_geom_angle_atom_site_label_1
_geom_angle_atom_site_label_2
_geom_angle_atom_site_label_3
_geom_angle
O1 B1 C3 109.96(11)
O1 B1 C31 109.46(11)
C3 B1 C31 104.93(11)
O1 B1 C41 106.22(10)
C3 B1 C41 117.01(11)
C31 B1 C41 109.16(11)
N1 C1 C2 113.58(11)
N1 C1 H1A 108.8
C2 C1 H1A 108.8
N1 C1 H1B 108.8
C2 C1 H1B 108.8
H1A C1 H1B 107.7
C1 N1 C11 112.90(11)
C1 N1 C15 114.05(11)
C11 N1 C15 119.29(11)
B2 O1 B1 131.27(11)
O1 B2 C61 119.19(13)
O1 B2 C51 124.42(13)
C61 B2 C51 116.36(12)
C1 C2 C3 112.93(11)
C1 C2 H2A 109.0
C3 C2 H2A 109.0
C1 C2 H2B 109.0
C3 C2 H2B 109.0
H2A C2 H2B 107.8
C2 C3 B1 112.61(11)
C2 C3 H3A 109.1
B1 C3 H3A 109.1
C2 C3 H3B 109.1
B1 C3 H3B 109.1
H3A C3 H3B 107.8
O2 N2 C4 106.47(10)
O2 N2 C21 104.22(10)
C4 N2 C21 112.81(11)
O2 N2 C25 103.62(10)
C4 N2 C25 112.77(11)
C21 N2 C25 115.64(11)
C5 C4 N2 108.6(4)
C5A C4 N2 104.2(3)
C5 C4 H4A 110.0
N2 C4 H4A 110.0
C5 C4 H4B 110.0
N2 C4 H4B 110.0
H4A C4 H4B 108.3
C5A C4 H4C 110.9
N2 C4 H4C 110.9
C5A C4 H4D 110.9
N2 C4 H4D 110.9
H4C C4 H4D 108.9
C6A O2 N2 109.64(18)
N2 O2 C6 109.6(2)
C4 C5 C6 104.7(6)
C4 C5 H5A 110.8
C6 C5 H5A 110.8
C4 C5 H5B 110.8
C6 C5 H5B 110.8
H5A C5 H5B 108.9
O2 C6 C5 105.8(5)
O2 C6 H6A 110.6
C5 C6 H6A 110.6
O2 C6 H6B 110.6
C5 C6 H6B 110.6
H6A C6 H6B 108.7
C4 C5A C6A 103.2(5)
C4 C5A H5C 111.1
C6A C5A H5C 111.1
C4 C5A H5D 111.1
C6A C5A H5D 111.1
H5C C5A H5D 109.1
O2 C6A C5A 103.2(4)
O2 C6A H6C 111.1
C5A C6A H6C 111.1
O2 C6A H6D 111.1
C5A C6A H6D 111.1
H6C C6A H6D 109.1
N1 C11 C16 108.48(11)
N1 C11 C12 109.13(11)
C16 C11 C12 106.72(12)
N1 C11 C17 114.99(12)
C16 C11 C17 107.95(12)
C12 C11 C17 109.24(11)
C13 C12 C11 113.49(13)
C13 C12 H12A 108.9
C11 C12 H12A 108.9
C13 C12 H12B 108.9
C11 C12 H12B 108.9
H12A C12 H12B 107.7
C12 C13 C14 108.46(12)
C12 C13 H13A 110.0
C14 C13 H13A 110.0
C12 C13 H13B 110.0
C14 C13 H13B 110.0
H13A C13 H13B 108.4
C13 C14 C15 113.69(13)
C13 C14 H14A 108.8
C15 C14 H14A 108.8
C13 C14 H14B 108.8
C15 C14 H14B 108.8
H14A C14 H14B 107.7
N1 C15 C18 108.22(11)
N1 C15 C14 109.15(11)
C18 C15 C14 106.45(12)
N1 C15 C19 115.15(12)
C18 C15 C19 108.02(12)
C14 C15 C19 109.48(12)
C11 C16 H16A 109.5
C11 C16 H16B 109.5
H16A C16 H16B 109.5
C11 C16 H16C 109.5
H16A C16 H16C 109.5
H16B C16 H16C 109.5
C11 C17 H17A 109.5
C11 C17 H17B 109.5
H17A C17 H17B 109.5
C11 C17 H17C 109.5
H17A C17 H17C 109.5
H17B C17 H17C 109.5
C15 C18 H18A 109.5
C15 C18 H18B 109.5
H18A C18 H18B 109.5
C15 C18 H18C 109.5
H18A C18 H18C 109.5
H18B C18 H18C 109.5
C15 C19 H19A 109.5
C15 C19 H19B 109.5
H19A C19 H19B 109.5
C15 C19 H19C 109.5
H19A C19 H19C 109.5
H19B C19 H19C 109.5
C27 C21 C26 108.80(13)
C27 C21 C22 108.72(13)
C26 C21 C22 111.68(13)
C27 C21 N2 109.06(13)
C26 C21 N2 111.14(11)
C22 C21 N2 107.37(12)
C23 C22 C21 114.77(14)
C23 C22 H22A 108.6
C21 C22 H22A 108.6
C23 C22 H22B 108.6
C21 C22 H22B 108.6
H22A C22 H22B 107.6
C22 C23 C24 110.26(13)
C22 C23 H23A 109.6
C24 C23 H23A 109.6
C22 C23 H23B 109.6
C24 C23 H23B 109.6
H23A C23 H23B 108.1
C23 C24 C25 114.04(13)
C23 C24 H24A 108.7
C25 C24 H24A 108.7
C23 C24 H24B 108.7
C25 C24 H24B 108.7
H24A C24 H24B 107.6
C29 C25 C24 109.69(14)
C29 C25 C28 108.66(14)
C24 C25 C28 111.68(14)
C29 C25 N2 108.00(13)
C24 C25 N2 107.29(12)
C28 C25 N2 111.45(12)
C21 C26 H26A 109.5
C21 C26 H26B 109.5
H26A C26 H26B 109.5
C21 C26 H26C 109.5
H26A C26 H26C 109.5
H26B C26 H26C 109.5
C21 C27 H27A 109.5
C21 C27 H27B 109.5
H27A C27 H27B 109.5
C21 C27 H27C 109.5
H27A C27 H27C 109.5
H27B C27 H27C 109.5
C25 C28 H28A 109.5
C25 C28 H28B 109.5
H28A C28 H28B 109.5
C25 C28 H28C 109.5
H28A C28 H28C 109.5
H28B C28 H28C 109.5
C25 C29 H29A 109.5
C25 C29 H29B 109.5
H29A C29 H29B 109.5
C25 C29 H29C 109.5
H29A C29 H29C 109.5
H29B C29 H29C 109.5
C32 C31 C36 112.87(13)
C32 C31 B1 126.79(12)
C36 C31 B1 119.49(12)
F32 C32 C33 114.78(12)
F32 C32 C31 120.75(12)
C33 C32 C31 124.43(13)
F33 C33 C34 119.92(13)
F33 C33 C32 120.28(13)
C34 C33 C32 119.78(13)
F34 C34 C35 120.47(14)
F34 C34 C33 121.04(14)
C35 C34 C33 118.49(14)
F35 C35 C34 119.53(14)
F35 C35 C36 120.76(14)
C34 C35 C36 119.71(14)
F36 C36 C35 115.84(13)
F36 C36 C31 119.49(13)
C35 C36 C31 124.66(14)
C42 C41 C46 113.16(12)
C42 C41 B1 119.14(12)
C46 C41 B1 127.57(12)
F42 C42 C43 115.55(12)
F42 C42 C41 119.38(12)
C43 C42 C41 125.06(13)
F43 C43 C44 119.94(13)
F43 C43 C42 120.97(13)
C44 C43 C42 119.09(13)
F44 C44 C43 120.55(13)
F44 C44 C45 120.47(13)
C43 C44 C45 118.98(13)
F45 C45 C44 119.53(13)
F45 C45 C46 120.83(13)
C44 C45 C46 119.64(13)
F46 C46 C45 115.13(12)
F46 C46 C41 120.79(12)
C45 C46 C41 124.07(13)
C56 C51 C52 115.49(13)
C56 C51 B2 122.20(12)
C52 C51 B2 122.30(12)
F52 C52 C53 117.55(13)
F52 C52 C51 119.03(13)
C53 C52 C51 123.42(14)
F53 C53 C52 120.93(15)
F53 C53 C54 120.17(14)
C52 C53 C54 118.90(15)
F54 C54 C55 120.12(16)
F54 C54 C53 120.01(16)
C55 C54 C53 119.86(14)
F55 C55 C54 119.94(15)
F55 C55 C56 120.69(16)
C54 C55 C56 119.35(15)
F56 C56 C55 117.85(14)
F56 C56 C51 119.21(13)
C55 C56 C51 122.94(14)
C66 C61 C62 114.59(13)
C66 C61 B2 123.87(12)
C62 C61 B2 121.38(12)
F62 C62 C63 116.65(13)
F62 C62 C61 119.62(12)
C63 C62 C61 123.70(13)
F63 C63 C64 120.06(13)
F63 C63 C62 120.78(14)
C64 C63 C62 119.16(14)
F64 C64 C65 120.25(14)
F64 C64 C63 120.09(15)
C65 C64 C63 119.65(13)
F65 C65 C64 119.85(14)
F65 C65 C66 120.73(14)
C64 C65 C66 119.42(14)
F66 C66 C65 117.00(13)
F66 C66 C61 119.51(13)
C65 C66 C61 123.48(14)

loop_
_geom_bond_atom_site_label_1
_geom_bond_atom_site_label_2
_geom_bond_distance
B1 O1 1.5254(17)
B1 C3 1.6263(19)
B1 C31 1.654(2)
B1 C41 1.6574(19)
C1 N1 1.4758(17)
C1 C2 1.5265(18)
C1 H1A 0.99
C1 H1B 0.99
N1 C11 1.4875(17)
N1 C15 1.4910(18)
O1 B2 1.3106(19)
B2 C61 1.599(2)
B2 C51 1.609(2)
C2 C3 1.5357(18)
C2 H2A 0.99
C2 H2B 0.99
C3 H3A 0.99
C3 H3B 0.99
N2 O2 1.4508(14)
N2 C4 1.5262(18)
N2 C21 1.5770(18)
N2 C25 1.5831(18)
C4 C5 1.503(10)
C4 C5A 1.525(7)
C4 H4A 0.99
C4 H4B 0.99
C4 H4C 0.99
C4 H4D 0.99
O2 C6A 1.435(4)
O2 C6 1.499(5)
C5 C6 1.534(10)
C5 H5A 0.99
C5 H5B 0.99
C6 H6A 0.99
C6 H6B 0.99
C5A C6A 1.530(8)
C5A H5C 0.99
C5A H5D 0.99
C6A H6C 0.99
C6A H6D 0.99
C11 C16 1.531(2)
C11 C12 1.535(2)
C11 C17 1.5453(19)
C12 C13 1.514(2)
C12 H12A 0.99
C12 H12B 0.99
C13 C14 1.517(2)
C13 H13A 0.99
C13 H13B 0.99
C14 C15 1.541(2)
C14 H14A 0.99
C14 H14B 0.99
C15 C18 1.536(2)
C15 C19 1.547(2)
C16 H16A 0.98
C16 H16B 0.98
C16 H16C 0.98
C17 H17A 0.98
C17 H17B 0.98
C17 H17C 0.98
C18 H18A 0.98
C18 H18B 0.98
C18 H18C 0.98
C19 H19A 0.98
C19 H19B 0.98
C19 H19C 0.98
C21 C27 1.527(2)
C21 C26 1.529(2)
C21 C22 1.531(2)
C22 C23 1.507(3)
C22 H22A 0.99
C22 H22B 0.99
C23 C24 1.516(3)
C23 H23A 0.99
C23 H23B 0.99
C24 C25 1.531(2)
C24 H24A 0.99
C24 H24B 0.99
C25 C29 1.525(2)
C25 C28 1.536(2)
C26 H26A 0.98
C26 H26B 0.98
C26 H26C 0.98
C27 H27A 0.98
C27 H27B 0.98
C27 H27C 0.98
C28 H28A 0.98
C28 H28B 0.98
C28 H28C 0.98
C29 H29A 0.98
C29 H29B 0.98
C29 H29C 0.98
C31 C32 1.3868(19)
C31 C36 1.393(2)
C32 F32 1.3605(16)
C32 C33 1.384(2)
C33 F33 1.3510(17)
C33 C34 1.377(2)
C34 F34 1.3436(17)
C34 C35 1.374(2)
C35 F35 1.3466(18)
C35 C36 1.379(2)
C36 F36 1.3556(17)
C41 C42 1.3888(19)
C41 C46 1.3890(19)
C42 F42 1.3595(16)
C42 C43 1.3786(19)
C43 F43 1.3487(16)
C43 C44 1.377(2)
C44 F44 1.3426(16)
C44 C45 1.378(2)
C45 F45 1.3453(16)
C45 C46 1.387(2)
C46 F46 1.3557(16)
C51 C56 1.383(2)
C51 C52 1.385(2)
C52 F52 1.3505(17)
C52 C53 1.380(2)
C53 F53 1.3410(19)
C53 C54 1.381(3)
C54 F54 1.3393(18)
C54 C55 1.377(3)
C55 F55 1.3430(19)
C55 C56 1.383(2)
C56 F56 1.3502(18)
C61 C66 1.388(2)
C61 C62 1.390(2)
C62 F62 1.3463(16)
C62 C63 1.379(2)
C63 F63 1.3418(17)
C63 C64 1.377(2)
C64 F64 1.3345(17)
C64 C65 1.375(2)
C65 F65 1.3440(17)
C65 C66 1.380(2)
C66 F66 1.3509(17)

loop_
_geom_torsion_atom_site_label_1
_geom_torsion_atom_site_label_2
_geom_torsion_atom_site_label_3
_geom_torsion_atom_site_label_4
_geom_torsion
C2 C1 N1 C11 108.41(13)
C2 C1 N1 C15 -111.23(13)
C3 B1 O1 B2 -64.05(17)
C31 B1 O1 B2 -178.83(12)
C41 B1 O1 B2 63.44(17)
B1 O1 B2 C61 167.05(12)
B1 O1 B2 C51 -10.7(2)
N1 C1 C2 C3 -175.28(11)
C1 C2 C3 B1 -166.29(12)
O1 B1 C3 C2 -55.73(15)
C31 B1 C3 C2 61.90(14)
C41 B1 C3 C2 -176.96(11)
O2 N2 C4 C5 2.5(6)
C21 N2 C4 C5 -111.2(6)
C25 N2 C4 C5 115.5(6)
O2 N2 C4 C5A -9.3(4)
C21 N2 C4 C5A -123.0(4)
C25 N2 C4 C5A 103.7(4)
C4 N2 O2 C6A -14.5(4)
C21 N2 O2 C6A 105.0(4)
C25 N2 O2 C6A -133.6(4)
C4 N2 O2 C6 11.5(4)
C21 N2 O2 C6 131.0(4)
C25 N2 O2 C6 -107.6(4)
N2 C4 C5 C6 -14.9(10)
N2 O2 C6 C5 -20.9(8)
C4 C5 C6 O2 21.5(10)
N2 C4 C5A C6A 27.7(7)
N2 O2 C6A C5A 32.0(7)
C4 C5A C6A O2 -36.5(8)
C1 N1 C11 C16 -57.55(14)
C15 N1 C11 C16 164.36(12)
C1 N1 C11 C12 -173.48(11)
C15 N1 C11 C12 48.43(16)
C1 N1 C11 C17 63.40(15)
C15 N1 C11 C17 -74.69(16)
N1 C11 C12 C13 -52.32(16)
C16 C11 C12 C13 -169.36(12)
C17 C11 C12 C13 74.17(16)
C11 C12 C13 C14 57.72(16)
C12 C13 C14 C15 -57.03(17)
C1 N1 C15 C18 59.16(14)
C11 N1 C15 C18 -163.20(12)
C1 N1 C15 C14 174.63(11)
C11 N1 C15 C14 -47.73(16)
C1 N1 C15 C19 -61.79(15)
C11 N1 C15 C19 75.84(16)
C13 C14 C15 N1 50.92(16)
C13 C14 C15 C18 167.51(13)
C13 C14 C15 C19 -75.96(16)
O2 N2 C21 C27 -55.90(14)
C4 N2 C21 C27 59.18(15)
C25 N2 C21 C27 -168.93(12)
O2 N2 C21 C26 -175.85(11)
C4 N2 C21 C26 -60.76(15)
C25 N2 C21 C26 71.12(15)
O2 N2 C21 C22 61.74(13)
C4 N2 C21 C22 176.82(12)
C25 N2 C21 C22 -51.29(15)
C27 C21 C22 C23 171.23(14)
C26 C21 C22 C23 -68.71(17)
N2 C21 C22 C23 53.36(17)
C21 C22 C23 C24 -57.81(19)
C22 C23 C24 C25 58.23(19)
C23 C24 C25 C29 -171.33(14)
C23 C24 C25 C28 68.15(18)
C23 C24 C25 N2 -54.26(17)
O2 N2 C25 C29 56.80(14)
C4 N2 C25 C29 -57.92(16)
C21 N2 C25 C29 170.18(13)
O2 N2 C25 C24 -61.37(13)
C4 N2 C25 C24 -176.09(12)
C21 N2 C25 C24 52.01(15)
O2 N2 C25 C28 176.09(12)
C4 N2 C25 C28 61.37(16)
C21 N2 C25 C28 -70.54(16)
O1 B1 C31 C32 21.92(18)
C3 B1 C31 C32 -96.04(15)
C41 B1 C31 C32 137.79(13)
O1 B1 C31 C36 -169.42(11)
C3 B1 C31 C36 72.62(15)
C41 B1 C31 C36 -53.55(16)
C36 C31 C32 F32 -179.24(12)
B1 C31 C32 F32 -10.0(2)
C36 C31 C32 C33 -1.36(19)
B1 C31 C32 C33 167.93(13)
F32 C32 C33 F33 2.04(19)
C31 C32 C33 F33 -175.96(12)
F32 C32 C33 C34 -179.49(13)
C31 C32 C33 C34 2.5(2)
F33 C33 C34 F34 -3.4(2)
C32 C33 C34 F34 178.12(13)
F33 C33 C34 C35 177.09(14)
C32 C33 C34 C35 -1.4(2)
F34 C34 C35 F35 0.1(2)
C33 C34 C35 F35 179.59(14)
F34 C34 C35 C36 179.84(14)
C33 C34 C35 C36 -0.6(2)
F35 C35 C36 F36 2.5(2)
C34 C35 C36 F36 -177.30(14)
F35 C35 C36 C31 -178.39(14)
C34 C35 C36 C31 1.8(2)
C32 C31 C36 F36 178.28(12)
B1 C31 C36 F36 8.13(19)
C32 C31 C36 C35 -0.8(2)
B1 C31 C36 C35 -170.98(14)
O1 B1 C41 C42 66.87(15)
C3 B1 C41 C42 -169.95(12)
C31 B1 C41 C42 -51.06(16)
O1 B1 C41 C46 -108.62(15)
C3 B1 C41 C46 14.6(2)
C31 B1 C41 C46 133.45(14)
C46 C41 C42 F42 179.03(12)
B1 C41 C42 F42 2.92(19)
C46 C41 C42 C43 0.3(2)
B1 C41 C42 C43 -175.84(13)
F42 C42 C43 F43 0.6(2)
C41 C42 C43 F43 179.39(13)
F42 C42 C43 C44 -178.54(13)
C41 C42 C43 C44 0.3(2)
F43 C43 C44 F44 1.3(2)
C42 C43 C44 F44 -179.54(14)
F43 C43 C44 C45 -179.41(14)
C42 C43 C44 C45 -0.3(2)
F44 C44 C45 F45 -0.8(2)
C43 C44 C45 F45 179.92(14)
F44 C44 C45 C46 179.01(14)
C43 C44 C45 C46 -0.3(2)
F45 C45 C46 F46 -0.7(2)
C44 C45 C46 F46 179.46(13)
F45 C45 C46 C41 -179.32(13)
C44 C45 C46 C41 0.9(2)
C42 C41 C46 F46 -179.35(12)
B1 C41 C46 F46 -3.6(2)
C42 C41 C46 C45 -0.8(2)
B1 C41 C46 C45 174.88(13)
O1 B2 C51 C56 96.19(18)
C61 B2 C51 C56 -81.66(17)
O1 B2 C51 C52 -84.63(18)
C61 B2 C51 C52 97.53(16)
C56 C51 C52 F52 178.83(12)
B2 C51 C52 F52 -0.4(2)
C56 C51 C52 C53 -1.7(2)
B2 C51 C52 C53 179.06(14)
F52 C52 C53 F53 -0.5(2)
C51 C52 C53 F53 -179.95(14)
F52 C52 C53 C54 179.68(14)
C51 C52 C53 C54 0.2(2)
F53 C53 C54 F54 0.0(2)
C52 C53 C54 F54 179.81(14)
F53 C53 C54 C55 -179.02(15)
C52 C53 C54 C55 0.8(2)
F54 C54 C55 F55 -0.8(2)
C53 C54 C55 F55 178.17(15)
F54 C54 C55 C56 -179.26(15)
C53 C54 C55 C56 -0.3(2)
F55 C55 C56 F56 0.2(2)
C54 C55 C56 F56 178.63(14)
F55 C55 C56 C51 -179.81(14)
C54 C55 C56 C51 -1.4(2)
C52 C51 C56 F56 -177.71(13)
B2 C51 C56 F56 1.5(2)
C52 C51 C56 C55 2.3(2)
B2 C51 C56 C55 -178.48(14)
O1 B2 C61 C66 141.91(14)
C51 B2 C61 C66 -40.13(18)
O1 B2 C61 C62 -43.00(19)
C51 B2 C61 C62 134.97(13)
C66 C61 C62 F62 177.74(12)
B2 C61 C62 F62 2.2(2)
C66 C61 C62 C63 -0.1(2)
B2 C61 C62 C63 -175.65(13)
F62 C62 C63 F63 2.1(2)
C61 C62 C63 F63 -179.94(13)
F62 C62 C63 C64 -177.54(13)
C61 C62 C63 C64 0.4(2)
F63 C63 C64 F64 -0.5(2)
C62 C63 C64 F64 179.16(13)
F63 C63 C64 C65 -179.97(13)
C62 C63 C64 C65 -0.3(2)
F64 C64 C65 F65 0.2(2)
C63 C64 C65 F65 179.69(13)
F64 C64 C65 C66 -179.49(13)
C63 C64 C65 C66 0.0(2)
F65 C65 C66 F66 1.7(2)
C64 C65 C66 F66 -178.53(13)
F65 C65 C66 C61 -179.41(13)
C64 C65 C66 C61 0.3(2)
C62 C61 C66 F66 178.59(12)
B2 C61 C66 F66 -6.0(2)
C62 C61 C66 C65 -0.2(2)
B2 C61 C66 C65 175.17(13)
